data_2013258
loop_
_publ_author_name
'Dey, Sankar Prasad'
'Dey, Dilip Kumar'
'Mallik, Asok Kumar'
'Dahlenburg, Lutz'

_publ_section_title
;
 6-(2-Hydroxybenzoyl)-5-(pyrrol-2-yl)-3<i>H</i>-pyrrolizine
;
_journal_issue 6
_journal_name_full 'Acta Crystallographica Section C'
_journal_page_first o321
_journal_page_last o322
_journal_paper_doi 10.1107/S0108270103008394
_journal_volume 59
_journal_year 2003
_chemical_formula_iupac 'C18 H14 N2 O2'
_chemical_formula_moiety 'C18 H14 N2 O2'
_chemical_formula_sum 'C18 H14 N2 O2'
_chemical_formula_weight 290.31
_space_group_IT_number 14
_symmetry_cell_setting monoclinic
_symmetry_space_group_name_Hall '-P 2ybc'
_symmetry_space_group_name_H-M 'P 1 21/c 1'
_audit_creation_method 'WinGX routine CIF_UPDATE'
_cell_angle_alpha 90
_cell_angle_beta 104.407(16)
_cell_angle_gamma 90
_cell_formula_units_Z 4
_cell_length_a 8.6868(7)
_cell_length_b 22.0328(13)
_cell_length_c 7.592(3)
_cell_measurement_reflns_used 25
_cell_measurement_temperature 293(2)
_cell_measurement_theta_max 12.7
_cell_measurement_theta_min 8.4
_cell_volume 1407.4(6)
_computing_cell_refinement 'CAD-4 EXPRESS'
_computing_data_collection 'CAD-4 EXPRESS (Enraf-Nonius, 1994)'
_computing_data_reduction 'XCAD4 (Harms & Wocadlo, 1995)'
_computing_molecular_graphics 'ORTEP-3 for Windows (Farrugia, 1997)'
_computing_publication_material 'WinGX (Farrugia, 1999)'
_computing_structure_refinement 'SHELXL97 (Sheldrick, 1997)'
_computing_structure_solution 'SIR97 (Altomare et al., 1999)'
_diffrn_measured_fraction_theta_full 0.989
_diffrn_measured_fraction_theta_max 0.989
_diffrn_measurement_device '\k-geometry diffractometer'
_diffrn_measurement_device_type 'Nonius MACH3'
_diffrn_measurement_method 'non-profiled \w'
_diffrn_radiation_type MoK\a
_diffrn_radiation_wavelength 0.71073
_diffrn_reflns_av_R_equivalents 0.0222
_diffrn_reflns_limit_h_max 0
_diffrn_reflns_limit_h_min -10
_diffrn_reflns_limit_k_max 0
_diffrn_reflns_limit_k_min -26
_diffrn_reflns_limit_l_max 9
_diffrn_reflns_limit_l_min -8
_diffrn_reflns_number 2666
_diffrn_reflns_theta_full 25.18
_diffrn_reflns_theta_max 25.18
_diffrn_reflns_theta_min 2.42
_diffrn_standards_decay_% 1
_diffrn_standards_interval_time 60
_diffrn_standards_number 3
_exptl_absorpt_coefficient_mu 0.091
_exptl_absorpt_correction_type none
_exptl_crystal_colour red
_exptl_crystal_density_diffrn 1.37
_exptl_crystal_density_method 'not measured'
_exptl_crystal_description block
_exptl_crystal_F_000 608
_exptl_crystal_size_max 0.4
_exptl_crystal_size_mid 0.15
_exptl_crystal_size_min 0.15
_refine_diff_density_max 0.153
_refine_diff_density_min -0.148
_refine_ls_extinction_coef 0.0134(19)
_refine_ls_extinction_expression Fc^*^=kFc[1+0.001xFc^2^\l^3^/sin(2\q)]^-1/4^
_refine_ls_extinction_method SHELXL97
_refine_ls_goodness_of_fit_ref 1.027
_refine_ls_hydrogen_treatment mixed
_refine_ls_matrix_type full
_refine_ls_number_parameters 208
_refine_ls_number_reflns 2499
_refine_ls_number_restraints 0
_refine_ls_restrained_S_all 1.027
_refine_ls_R_factor_gt 0.043
_refine_ls_shift/su_max 0
_refine_ls_structure_factor_coef Fsqd
_refine_ls_weighting_details 'calc w = 1/[\s^2^(Fo^2^)+(0.0518P)^2^+0.2924P] where P = (Fo^2^+2Fc^2^)/3'
_refine_ls_weighting_scheme calc
_refine_ls_wR_factor_ref 0.1131
_reflns_number_gt 1796
_reflns_number_total 2499
_reflns_threshold_expression I>2\s(I)
_cod_data_source_file fa1012.cif
_cod_data_source_block I
_cod_original_sg_symbol_H-M 'P 21/c'
_cod_database_code 2013258
_cod_database_fobs_code 2013258

loop_
_symmetry_equiv_pos_as_xyz
'x, y, z'
'-x, y+1/2, -z+1/2'
'-x, -y, -z'
'x, -y-1/2, z-1/2'

loop_
_atom_site_label
_atom_site_fract_x
_atom_site_fract_y
_atom_site_fract_z
_atom_site_U_iso_or_equiv
_atom_site_adp_type
_atom_site_calc_flag
_atom_site_refinement_flags
_atom_site_occupancy
_atom_site_disorder_assembly
_atom_site_disorder_group
_atom_site_type_symbol
O1 0.2536(2) 0.50797(7) 0.7283(2) 0.0690(5) Uani d . 1 . . O
H1 0.161(3) 0.5270(12) 0.647(4) 0.091(9) Uiso d . 1 . . H
O2 0.07854(17) 0.58247(6) 0.5012(2) 0.0661(5) Uani d . 1 . . O
N1 0.06924(18) 0.77490(7) 0.4304(2) 0.0422(4) Uani d . 1 . . N
N2 -0.1586(2) 0.63674(8) 0.2532(2) 0.0499(4) Uani d . 1 . . N
H2 -0.095(3) 0.6067(10) 0.316(3) 0.071(7) Uiso d . 1 . . H
C1 0.2415(3) 0.84817(9) 0.5684(3) 0.0533(5) Uani d . 1 . . C
H1A 0.3316 0.8669 0.6397 0.064 Uiso calc R 1 . . H
C2 0.1133(3) 0.87640(9) 0.4716(3) 0.0561(6) Uani d . 1 . . C
H2A 0.1012 0.9183 0.4662 0.067 Uiso calc R 1 . . H
C3 -0.0092(2) 0.83267(8) 0.3725(3) 0.0479(5) Uani d . 1 . . C
H3A -0.1078 0.8365 0.4096 0.058 Uiso calc R 1 . . H
H3B -0.0303 0.8379 0.2418 0.058 Uiso calc R 1 . . H
C4 0.0345(2) 0.71511(8) 0.4028(3) 0.0404(4) Uani d . 1 . . C
C5 0.1710(2) 0.68353(8) 0.5034(3) 0.0429(5) Uani d . 1 . . C
C6 0.2843(2) 0.72810(9) 0.5914(3) 0.0468(5) Uani d . 1 . . C
H6 0.3845 0.7205 0.6665 0.056 Uiso calc R 1 . . H
C7 0.2181(2) 0.78346(8) 0.5448(3) 0.0450(5) Uani d . 1 . . C
C8 -0.1146(2) 0.69644(8) 0.2830(3) 0.0418(5) Uani d . 1 . . C
C9 -0.2356(2) 0.73019(9) 0.1742(3) 0.0520(5) Uani d . 1 . . C
H9 -0.2395 0.7723 0.1656 0.062 Uiso calc R 1 . . H
C10 -0.3511(2) 0.68993(10) 0.0794(3) 0.0563(6) Uani d . 1 . . C
H10 -0.4453 0.7004 -0.0038 0.068 Uiso calc R 1 . . H
C11 -0.3007(2) 0.63267(10) 0.1309(3) 0.0574(6) Uani d . 1 . . C
H11 -0.3547 0.597 0.0891 0.069 Uiso calc R 1 . . H
C12 0.3772(3) 0.53855(9) 0.6903(3) 0.0531(5) Uani d . 1 . . C
C13 0.5280(3) 0.51433(10) 0.7530(3) 0.0656(7) Uani d . 1 . . C
H13 0.5428 0.4798 0.8258 0.079 Uiso calc R 1 . . H
C14 0.6553(3) 0.54105(11) 0.7084(4) 0.0702(7) Uani d . 1 . . C
H14 0.7559 0.5241 0.7496 0.084 Uiso calc R 1 . . H
C15 0.6363(3) 0.59277(11) 0.6029(3) 0.0622(6) Uani d . 1 . . C
H15 0.7228 0.6099 0.5696 0.075 Uiso calc R 1 . . H
C16 0.4879(2) 0.61888(9) 0.5472(3) 0.0527(5) Uani d . 1 . . C
H16 0.4756 0.6543 0.4785 0.063 Uiso calc R 1 . . H
C17 0.3557(2) 0.59318(9) 0.5919(3) 0.0469(5) Uani d . 1 . . C
C18 0.1938(2) 0.61877(9) 0.5279(3) 0.0482(5) Uani d . 1 . . C

loop_
_atom_site_aniso_label
_atom_site_aniso_U_11
_atom_site_aniso_U_22
_atom_site_aniso_U_33
_atom_site_aniso_U_12
_atom_site_aniso_U_13
_atom_site_aniso_U_23
O1 0.0723(11) 0.0491(9) 0.0871(12) 0.0096(8) 0.0226(10) 0.0193(8)
O2 0.0513(9) 0.0455(8) 0.0948(12) -0.0042(7) 0.0058(8) 0.0167(8)
N1 0.0416(9) 0.0385(9) 0.0475(9) 0.0015(7) 0.0127(7) 0.0011(7)
N2 0.0442(10) 0.0449(10) 0.0591(11) -0.0044(8) 0.0104(8) 0.0034(9)
C1 0.0545(13) 0.0473(12) 0.0582(13) -0.0072(10) 0.0142(10) -0.0064(10)
C2 0.0646(14) 0.0378(11) 0.0673(14) -0.0023(10) 0.0190(12) -0.0009(10)
C3 0.0506(12) 0.0406(11) 0.0553(12) 0.0071(9) 0.0183(10) 0.0054(9)
C4 0.0419(10) 0.0378(10) 0.0444(11) -0.0008(8) 0.0161(8) 0.0013(8)
C5 0.0420(10) 0.0414(11) 0.0455(11) 0.0007(8) 0.0113(9) 0.0026(8)
C6 0.0424(11) 0.0473(11) 0.0478(11) 0.0017(9) 0.0060(9) 0.0035(9)
C7 0.0439(11) 0.0450(11) 0.0463(11) -0.0040(9) 0.0115(9) -0.0023(9)
C8 0.0399(10) 0.0419(10) 0.0461(11) 0.0002(8) 0.0153(9) -0.0004(9)
C9 0.0468(12) 0.0464(11) 0.0611(13) 0.0041(10) 0.0104(10) 0.0009(10)
C10 0.0403(11) 0.0655(14) 0.0598(13) -0.0003(10) 0.0060(10) 0.0012(11)
C11 0.0458(12) 0.0579(14) 0.0670(14) -0.0125(10) 0.0110(11) -0.0025(11)
C12 0.0605(13) 0.0419(11) 0.0560(13) 0.0055(10) 0.0128(11) -0.0022(10)
C13 0.0672(15) 0.0509(14) 0.0707(15) 0.0159(11) 0.0021(12) -0.0008(11)
C14 0.0555(14) 0.0653(15) 0.0797(17) 0.0151(12) -0.0022(13) -0.0176(13)
C15 0.0506(13) 0.0636(15) 0.0706(15) -0.0013(11) 0.0114(11) -0.0209(12)
C16 0.0540(12) 0.0503(12) 0.0525(12) -0.0013(10) 0.0106(10) -0.0080(10)
C17 0.0504(12) 0.0408(11) 0.0478(12) 0.0039(9) 0.0088(9) -0.0032(9)
C18 0.0489(12) 0.0442(11) 0.0511(12) 0.0008(10) 0.0118(9) 0.0030(9)

loop_
_atom_type_symbol
_atom_type_description
_atom_type_scat_dispersion_real
_atom_type_scat_dispersion_imag
_atom_type_scat_source
C C 0.0033 0.0016 'International Tables Vol C Tables 4.2.6.8 and 6.1.1.4'
H H 0 0 'International Tables Vol C Tables 4.2.6.8 and 6.1.1.4'
N N 0.0061 0.0033 'International Tables Vol C Tables 4.2.6.8 and 6.1.1.4'
O O 0.0106 0.006 'International Tables Vol C Tables 4.2.6.8 and 6.1.1.4'

loop_
_geom_angle_atom_site_label_1
_geom_angle_atom_site_label_2
_geom_angle_atom_site_label_3
_geom_angle
_geom_angle_publ_flag
C12 O1 H1 102.9(15) ?
C4 N1 C7 111.59(15) y
C4 N1 C3 137.01(16) y
C7 N1 C3 111.40(15) y
C11 N2 C8 110.24(18) y
C11 N2 H2 129.6(15) ?
C8 N2 H2 120.1(14) ?
C2 C1 C7 108.72(19) y
C2 C1 H1A 125.6 ?
C7 C1 H1A 125.6 ?
C1 C2 C3 111.82(18) y
C1 C2 H2A 124.1 ?
C3 C2 H2A 124.1 ?
N1 C3 C2 100.95(16) y
N1 C3 H3A 111.6 ?
C2 C3 H3A 111.6 ?
N1 C3 H3B 111.6 ?
C2 C3 H3B 111.6 ?
H3A C3 H3B 109.4 ?
N1 C4 C5 105.56(16) y
N1 C4 C8 120.28(16) y
C5 C4 C8 134.09(17) y
C4 C5 C6 107.42(16) y
C4 C5 C18 128.38(17) y
C6 C5 C18 124.08(17) y
C7 C6 C5 107.30(17) y
C7 C6 H6 126.3 ?
C5 C6 H6 126.3 ?
C6 C7 N1 108.12(16) y
C6 C7 C1 144.8(2) y
N1 C7 C1 107.09(17) y
N2 C8 C9 106.17(17) y
N2 C8 C4 123.06(17) y
C9 C8 C4 130.74(18) y
C8 C9 C10 107.96(18) y
C8 C9 H9 126 ?
C10 C9 H9 126 ?
C11 C10 C9 107.59(19) y
C11 C10 H10 126.2 ?
C9 C10 H10 126.2 ?
N2 C11 C10 108.04(19) y
N2 C11 H11 126 ?
C10 C11 H11 126 ?
O1 C12 C13 117.8(2) ?
O1 C12 C17 122.03(18) ?
C13 C12 C17 120.2(2) ?
C14 C13 C12 120.2(2) ?
C14 C13 H13 119.9 ?
C12 C13 H13 119.9 ?
C13 C14 C15 120.8(2) ?
C13 C14 H14 119.6 ?
C15 C14 H14 119.6 ?
C16 C15 C14 119.4(2) ?
C16 C15 H15 120.3 ?
C14 C15 H15 120.3 ?
C15 C16 C17 121.3(2) ?
C15 C16 H16 119.4 ?
C17 C16 H16 119.4 ?
C16 C17 C12 117.93(19) ?
C16 C17 C18 122.51(18) ?
C12 C17 C18 119.40(18) ?
O2 C18 C5 121.90(18) y
O2 C18 C17 117.63(17) y
C5 C18 C17 120.43(17) y

loop_
_geom_bond_atom_site_label_1
_geom_bond_atom_site_label_2
_geom_bond_site_symmetry_2
_geom_bond_distance
_geom_bond_publ_flag
O1 C12 . 1.358(3) y
O1 H1 . 0.98(3) ?
O2 C18 . 1.258(2) y
N1 C4 . 1.356(2) y
N1 C7 . 1.380(2) y
N1 C3 . 1.459(2) y
N2 C11 . 1.351(3) y
N2 C8 . 1.373(2) y
N2 H2 . 0.91(2) ?
C1 C2 . 1.327(3) y
C1 C7 . 1.445(3) y
C1 H1A . 0.93 ?
C2 C3 . 1.493(3) y
C2 H2A . 0.93 ?
C3 H3A . 0.97 ?
C3 H3B . 0.97 ?
C4 C5 . 1.422(3) y
C4 C8 . 1.445(3) y
C5 C6 . 1.432(3) y
C5 C18 . 1.446(3) y
C6 C7 . 1.357(3) y
C6 H6 . 0.93 ?
C8 C9 . 1.381(3) y
C9 C10 . 1.397(3) y
C9 H9 . 0.93 ?
C10 C11 . 1.360(3) y
C10 H10 . 0.93 ?
C11 H11 . 0.93 ?
C12 C13 . 1.385(3) ?
C12 C17 . 1.404(3) ?
C13 C14 . 1.368(3) ?
C13 H13 . 0.93 ?
C14 C15 . 1.379(3) ?
C14 H14 . 0.93 ?
C15 C16 . 1.378(3) ?
C15 H15 . 0.93 ?
C16 C17 . 1.396(3) ?
C16 H16 . 0.93 ?
C17 C18 . 1.481(3) y

loop_
_geom_hbond_atom_site_label_D
_geom_hbond_atom_site_label_H
_geom_hbond_atom_site_label_A
_geom_hbond_distance_DH
_geom_hbond_distance_HA
_geom_hbond_distance_DA
_geom_hbond_angle_DHA
O1 H1 O2 0.98(3) 1.68(3) 2.584(2) 151(2)
N2 H2 O2 0.91(2) 1.87(2) 2.699(2) 150(2)

loop_
_geom_torsion_atom_site_label_1
_geom_torsion_atom_site_label_2
_geom_torsion_atom_site_label_3
_geom_torsion_atom_site_label_4
_geom_torsion
_geom_torsion_publ_flag
C7 C1 C2 C3 -0.2(2) ?
C4 N1 C3 C2 178.4(2) ?
C7 N1 C3 C2 -1.0(2) ?
C1 C2 C3 N1 0.7(2) ?
C7 N1 C4 C5 -1.1(2) ?
C3 N1 C4 C5 179.5(2) ?
C7 N1 C4 C8 -178.35(16) ?
C3 N1 C4 C8 2.2(3) ?
N1 C4 C5 C6 0.7(2) ?
C8 C4 C5 C6 177.45(19) ?
N1 C4 C5 C18 176.70(19) ?
C8 C4 C5 C18 -6.6(3) ?
C4 C5 C6 C7 -0.1(2) ?
C18 C5 C6 C7 -176.33(19) ?
C5 C6 C7 N1 -0.5(2) ?
C5 C6 C7 C1 178.9(3) ?
C4 N1 C7 C6 1.0(2) ?
C3 N1 C7 C6 -179.39(16) ?
C4 N1 C7 C1 -178.63(16) ?
C3 N1 C7 C1 1.0(2) ?
C2 C1 C7 C6 -179.9(3) ?
C2 C1 C7 N1 -0.5(2) ?
C11 N2 C8 C9 0.1(2) ?
C11 N2 C8 C4 -177.92(18) ?
N1 C4 C8 N2 -178.23(17) y
C5 C4 C8 N2 5.4(3) n
N1 C4 C8 C9 4.2(3) n
C5 C4 C8 C9 -172.1(2) n
N2 C8 C9 C10 -0.2(2) ?
C4 C8 C9 C10 177.63(19) ?
C8 C9 C10 C11 0.2(2) ?
C8 N2 C11 C10 0.0(2) ?
C9 C10 C11 N2 -0.1(2) ?
O1 C12 C13 C14 175.6(2) ?
C17 C12 C13 C14 -4.8(3) ?
C12 C13 C14 C15 0.9(4) ?
C13 C14 C15 C16 2.2(3) ?
C14 C15 C16 C17 -1.5(3) ?
C15 C16 C17 C12 -2.2(3) ?
C15 C16 C17 C18 -177.46(19) ?
O1 C12 C17 C16 -175.09(18) ?
C13 C12 C17 C16 5.3(3) ?
O1 C12 C17 C18 0.3(3) ?
C13 C12 C17 C18 -179.26(19) ?
C4 C5 C18 O2 -19.5(3) ?
C6 C5 C18 O2 155.9(2) ?
C4 C5 C18 C17 162.63(19) y
C6 C5 C18 C17 -22.0(3) n
C16 C17 C18 O2 148.9(2) ?
C12 C17 C18 O2 -26.3(3) ?
C16 C17 C18 C5 -33.1(3) n
C12 C17 C18 C5 151.64(19) n

loop_
_cod_related_entry_id
_cod_related_entry_database
_cod_related_entry_code
1 ChemSpider 9464259
